data_7020475
loop_
_publ_author_name
'Sadhukhan, Dipali'
'Rizzoli, Corrado'
'Garribba, Eugenio'
'G\'omez-Garc\'ia, Carlos J'
'Yahia-Ammar, Akram'
'Charbonni\`ere, Lo\"ic J'
'Mitra, Samiran'

_publ_section_title
;
 A novel mixed valent Cu(II)-Cu(I) 2D framework made of a hydrazone and
 \m-SCN bridged metallacyclic loops cross-linked by \m3-SCN chains.
;
_journal_issue 38
_journal_name_full 'Dalton transactions (Cambridge, England : 2003)'
_journal_page_first 11565
_journal_page_last 11568
_journal_paper_doi 10.1039/c2dt31666h
_journal_volume 41
_journal_year 2012
_chemical_formula_moiety 'C10 H8 Cu2 N5 O S2'
_chemical_formula_sum 'C10 H8 Cu2 N5 O S2'
_chemical_formula_weight 405.41
_space_group_IT_number 15
_symmetry_cell_setting monoclinic
_symmetry_space_group_name_Hall '-C 2yc'
_symmetry_space_group_name_H-M 'C 1 2/c 1'
_atom_sites_solution_hydrogens geom
_atom_sites_solution_primary direct
_atom_sites_solution_secondary difmap
_cell_angle_alpha 90.00
_cell_angle_beta 114.2297(13)
_cell_angle_gamma 90.00
_cell_formula_units_Z 8
_cell_length_a 17.8523(15)
_cell_length_b 10.4915(9)
_cell_length_c 15.9219(14)
_cell_measurement_reflns_used 452
_cell_measurement_temperature 292(2)
_cell_measurement_theta_max 24.78
_cell_measurement_theta_min 4.24
_cell_volume 2719.4(4)
_computing_cell_refinement APEX-II
_computing_data_collection 'APEX-II (Bruker, 2008)'
_computing_data_reduction 'SAINT (Bruker, 2008)'
_computing_structure_refinement 'SHELX97-L (Sheldrick, 2008)'
_computing_structure_solution 'SIR97 (Altomare et al., 1999)'
_diffrn_ambient_temperature 292(2)
_diffrn_measured_fraction_theta_full 1.000
_diffrn_measured_fraction_theta_max 1.000
_diffrn_measurement_device 'Bruker APEX-II CCD'
_diffrn_measurement_method '\w scans'
_diffrn_radiation_monochromator graphite
_diffrn_radiation_source 'fine-focus sealed tube'
_diffrn_radiation_type MoK\a
_diffrn_radiation_wavelength 0.71073
_diffrn_reflns_av_R_equivalents 0.0622
_diffrn_reflns_av_sigmaI/netI 0.0410
_diffrn_reflns_limit_h_max 21
_diffrn_reflns_limit_h_min -21
_diffrn_reflns_limit_k_max 12
_diffrn_reflns_limit_k_min -12
_diffrn_reflns_limit_l_max 19
_diffrn_reflns_limit_l_min -19
_diffrn_reflns_number 14741
_diffrn_reflns_theta_full 25.25
_diffrn_reflns_theta_max 25.25
_diffrn_reflns_theta_min 2.31
_diffrn_standards_decay_% 0
_diffrn_standards_number 0
_exptl_absorpt_coefficient_mu 3.434
_exptl_absorpt_correction_T_max 0.845
_exptl_absorpt_correction_T_min 0.629
_exptl_absorpt_correction_type multi-scan
_exptl_absorpt_process_details 'SADABS (Bruker, 2008)'
_exptl_crystal_colour 'dark green'
_exptl_crystal_density_diffrn 1.980
_exptl_crystal_density_method 'not measured'
_exptl_crystal_description prism
_exptl_crystal_F_000 1608
_exptl_crystal_size_max 0.13
_exptl_crystal_size_mid 0.12
_exptl_crystal_size_min 0.05
_refine_diff_density_max 0.609
_refine_diff_density_min -0.787
_refine_diff_density_rms 0.092
_refine_ls_extinction_method none
_refine_ls_goodness_of_fit_ref 1.025
_refine_ls_hydrogen_treatment constr
_refine_ls_matrix_type full
_refine_ls_number_parameters 183
_refine_ls_number_reflns 2470
_refine_ls_number_restraints 0
_refine_ls_restrained_S_all 1.025
_refine_ls_R_factor_all 0.0590
_refine_ls_R_factor_gt 0.0376
_refine_ls_shift/su_max 0.000
_refine_ls_shift/su_mean 0.000
_refine_ls_structure_factor_coef Fsqd
_refine_ls_weighting_details 'calc w=1/[\s^2^(Fo^2^)+(0.0460P)^2^+5.4783P] where P=(Fo^2^+2Fc^2^)/3'
_refine_ls_weighting_scheme calc
_refine_ls_wR_factor_gt 0.0863
_refine_ls_wR_factor_ref 0.0979
_reflns_number_gt 1825
_reflns_number_total 2470
_reflns_threshold_expression I>2\s(I)
_cod_data_source_file c2dt31666h.txt
_cod_data_source_block JU524
_cod_depositor_comments
;
The following automatic conversions were performed:

'_symmetry_cell_setting' value 'Monoclinic' changed to 'monoclinic'
according to /home/saulius/struct/CIF-dictionaries/cif_core.dic
dictionary named 'cif_core.dic' version 2.4.2 from 2011-04-26.

Automatic conversion script
Id: cif_fix_values 1891 2012-01-12 08:04:46Z andrius 
;
_cod_original_sg_symbol_H-M 'C 2/c'
_cod_database_code 7020475

loop_
_symmetry_equiv_pos_as_xyz
x,y,z
-x,y,-z+1/2
x+1/2,y+1/2,z
-x+1/2,y+1/2,-z+1/2
-x,-y,-z
x,-y,z-1/2
-x+1/2,-y+1/2,-z
x+1/2,-y+1/2,z-1/2

loop_
_atom_site_label
_atom_site_type_symbol
_atom_site_fract_x
_atom_site_fract_y
_atom_site_fract_z
_atom_site_U_iso_or_equiv
_atom_site_adp_type
_atom_site_occupancy
_atom_site_symmetry_multiplicity
_atom_site_calc_flag
_atom_site_refinement_flags
Cu1 Cu 0.18895(3) 0.56266(5) 0.46999(3) 0.03481(19) Uani 1 1 d .
Cu2 Cu 0.5000 0.65304(7) 0.7500 0.0380(2) Uani 1 2 d S
Cu3 Cu 0.5000 0.37755(9) 0.7500 0.0614(3) Uani 1 2 d S
S1 S 0.07921(9) 0.41266(13) 0.49177(10) 0.0536(4) Uani 1 1 d .
S2 S 0.39795(7) 0.51564(12) 0.76715(8) 0.0379(3) Uani 1 1 d .
O1 O 0.1529(2) 0.7154(3) 0.5168(2) 0.0426(8) Uani 1 1 d .
N1 N 0.2100(2) 0.4502(4) 0.3794(2) 0.0337(9) Uani 1 1 d .
N2 N 0.1143(2) 0.6402(3) 0.3570(2) 0.0304(8) Uani 1 1 d .
N3 N 0.0699(2) 0.7444(3) 0.3636(2) 0.0320(9) Uani 1 1 d .
N4 N 0.2809(2) 0.5241(4) 0.5846(3) 0.0389(9) Uani 1 1 d .
N5 N 0.0511(3) 0.2194(5) 0.3630(3) 0.0654(14) Uani 1 1 d .
C1 C 0.2584(3) 0.3486(5) 0.3952(3) 0.0396(11) Uani 1 1 d .
H1 H 0.2939 0.3298 0.4556 0.048 Uiso 1 1 calc R
C2 C 0.2579(3) 0.2700(5) 0.3255(3) 0.0437(12) Uani 1 1 d .
H2 H 0.2925 0.1996 0.3390 0.052 Uiso 1 1 calc R
C3 C 0.2057(3) 0.2970(5) 0.2360(3) 0.0423(12) Uani 1 1 d .
H3 H 0.2045 0.2452 0.1881 0.051 Uiso 1 1 calc R
C4 C 0.1551(3) 0.4019(4) 0.2185(3) 0.0390(11) Uani 1 1 d .
H4 H 0.1193 0.4221 0.1584 0.047 Uiso 1 1 calc R
C5 C 0.1581(3) 0.4761(4) 0.2904(3) 0.0330(10) Uani 1 1 d .
C6 C 0.1063(3) 0.5883(4) 0.2806(3) 0.0329(10) Uani 1 1 d .
H6 H 0.0704 0.6196 0.2235 0.039 Uiso 1 1 calc R
C7 C 0.0963(3) 0.7750(4) 0.4526(3) 0.0331(10) Uani 1 1 d .
C8 C 0.0570(3) 0.8841(5) 0.4779(3) 0.0452(13) Uani 1 1 d .
H8A H -0.0007 0.8678 0.4576 0.068 Uiso 1 1 calc R
H8B H 0.0648 0.9601 0.4488 0.068 Uiso 1 1 calc R
H8C H 0.0815 0.8951 0.5435 0.068 Uiso 1 1 calc R
C9 C 0.3287(3) 0.5193(4) 0.6593(3) 0.0316(10) Uani 1 1 d .
C10 C 0.0633(3) 0.3002(5) 0.4159(4) 0.0430(12) Uani 1 1 d .

loop_
_atom_site_aniso_label
_atom_site_aniso_U_11
_atom_site_aniso_U_22
_atom_site_aniso_U_33
_atom_site_aniso_U_23
_atom_site_aniso_U_13
_atom_site_aniso_U_12
Cu1 0.0378(3) 0.0359(3) 0.0193(3) 0.0009(2) 0.0001(2) 0.0083(3)
Cu2 0.0400(5) 0.0327(4) 0.0255(4) 0.000 -0.0025(3) 0.000
Cu3 0.0714(7) 0.0483(6) 0.0412(5) 0.000 -0.0005(5) 0.000
S1 0.0609(9) 0.0482(8) 0.0576(9) -0.0130(7) 0.0303(7) -0.0054(7)
S2 0.0329(6) 0.0472(7) 0.0231(6) 0.0045(5) 0.0007(5) -0.0032(5)
O1 0.053(2) 0.0425(19) 0.0206(16) -0.0018(14) 0.0029(15) 0.0117(16)
N1 0.033(2) 0.037(2) 0.0259(19) 0.0013(16) 0.0073(16) 0.0060(17)
N2 0.031(2) 0.031(2) 0.0189(18) 0.0017(15) 0.0001(15) 0.0004(16)
N3 0.035(2) 0.029(2) 0.0221(19) 0.0009(15) 0.0023(16) 0.0063(17)
N4 0.033(2) 0.045(2) 0.027(2) 0.0010(18) -0.0006(18) 0.0017(18)
N5 0.067(3) 0.062(3) 0.057(3) -0.021(3) 0.016(3) -0.019(3)
C1 0.040(3) 0.045(3) 0.030(2) 0.001(2) 0.010(2) 0.005(2)
C2 0.049(3) 0.036(3) 0.048(3) 0.003(2) 0.022(3) 0.010(2)
C3 0.052(3) 0.040(3) 0.038(3) -0.006(2) 0.022(2) -0.001(2)
C4 0.046(3) 0.040(3) 0.027(2) 0.002(2) 0.011(2) 0.002(2)
C5 0.035(3) 0.037(2) 0.026(2) 0.002(2) 0.012(2) 0.001(2)
C6 0.032(2) 0.037(3) 0.022(2) 0.0053(19) 0.0027(19) 0.005(2)
C7 0.036(3) 0.035(2) 0.024(2) 0.0031(19) 0.007(2) 0.003(2)
C8 0.059(3) 0.039(3) 0.030(3) -0.005(2) 0.010(2) 0.012(2)
C9 0.029(2) 0.030(2) 0.032(3) 0.001(2) 0.010(2) -0.0001(19)
C10 0.032(3) 0.048(3) 0.045(3) -0.001(3) 0.011(2) -0.003(2)

loop_
_atom_type_symbol
_atom_type_description
_atom_type_scat_dispersion_real
_atom_type_scat_dispersion_imag
_atom_type_scat_source
Cu Cu 0.3201 1.2651 'International Tables Vol C Tables 4.2.6.8 and 6.1.1.4'
S S 0.1246 0.1234 'International Tables Vol C Tables 4.2.6.8 and 6.1.1.4'
O O 0.0106 0.0060 'International Tables Vol C Tables 4.2.6.8 and 6.1.1.4'
N N 0.0061 0.0033 'International Tables Vol C Tables 4.2.6.8 and 6.1.1.4'
C C 0.0033 0.0016 'International Tables Vol C Tables 4.2.6.8 and 6.1.1.4'
H H 0.0000 0.0000 'International Tables Vol C Tables 4.2.6.8 and 6.1.1.4'

loop_
_geom_angle_atom_site_label_1
_geom_angle_atom_site_label_2
_geom_angle_atom_site_label_3
_geom_angle
_geom_angle_site_symmetry_1
_geom_angle_site_symmetry_3
N2 Cu1 N4 164.91(16) . .
N2 Cu1 O1 78.64(13) . .
N4 Cu1 O1 95.46(15) . .
N2 Cu1 N1 80.75(15) . .
N4 Cu1 N1 102.58(16) . .
O1 Cu1 N1 158.00(14) . .
N2 Cu1 S1 96.19(11) . .
N4 Cu1 S1 98.03(13) . .
O1 Cu1 S1 93.42(11) . .
N1 Cu1 S1 96.39(11) . .
N3 Cu2 N3 116.1(2) 8_566 7_566
N3 Cu2 S2 115.46(11) 8_566 .
N3 Cu2 S2 101.50(11) 7_566 .
N3 Cu2 S2 101.50(11) 8_566 2_656
N3 Cu2 S2 115.46(11) 7_566 2_656
S2 Cu2 S2 107.05(7) . 2_656
N3 Cu2 Cu3 121.95(10) 8_566 .
N3 Cu2 Cu3 121.95(10) 7_566 .
S2 Cu2 Cu3 53.52(3) . .
S2 Cu2 Cu3 53.52(3) 2_656 .
N5 Cu3 N5 116.7(3) 7_556 8_556
N5 Cu3 S2 107.30(15) 7_556 2_656
N5 Cu3 S2 109.18(16) 8_556 2_656
N5 Cu3 S2 109.18(16) 7_556 .
N5 Cu3 S2 107.30(15) 8_556 .
S2 Cu3 S2 106.78(7) 2_656 .
N5 Cu3 Cu2 121.66(16) 7_556 .
N5 Cu3 Cu2 121.66(16) 8_556 .
S2 Cu3 Cu2 53.39(3) 2_656 .
S2 Cu3 Cu2 53.39(3) . .
C10 S1 Cu1 104.28(19) . .
C9 S2 Cu2 98.37(16) . .
C9 S2 Cu3 99.96(16) . .
Cu2 S2 Cu3 73.09(4) . .
C7 O1 Cu1 111.7(3) . .
C1 N1 C5 117.9(4) . .
C1 N1 Cu1 129.1(3) . .
C5 N1 Cu1 112.4(3) . .
C6 N2 N3 124.3(3) . .
C6 N2 Cu1 118.1(3) . .
N3 N2 Cu1 117.5(3) . .
C7 N3 N2 108.0(3) . .
C7 N3 Cu2 129.5(3) . 7_566
N2 N3 Cu2 120.9(3) . 7_566
C9 N4 Cu1 166.5(4) . .
C10 N5 Cu3 160.3(5) . 7_556
N1 C1 C2 122.5(4) . .
N1 C1 H1 118.7 . .
C2 C1 H1 118.7 . .
C3 C2 C1 119.3(4) . .
C3 C2 H2 120.4 . .
C1 C2 H2 120.4 . .
C2 C3 C4 118.9(4) . .
C2 C3 H3 120.5 . .
C4 C3 H3 120.5 . .
C5 C4 C3 119.2(4) . .
C5 C4 H4 120.4 . .
C3 C4 H4 120.4 . .
N1 C5 C4 122.3(4) . .
N1 C5 C6 113.6(4) . .
C4 C5 C6 124.1(4) . .
N2 C6 C5 114.7(4) . .
N2 C6 H6 122.6 . .
C5 C6 H6 122.6 . .
O1 C7 N3 123.5(4) . .
O1 C7 C8 118.2(4) . .
N3 C7 C8 118.3(4) . .
C7 C8 H8A 109.5 . .
C7 C8 H8B 109.5 . .
H8A C8 H8B 109.5 . .
C7 C8 H8C 109.5 . .
H8A C8 H8C 109.5 . .
H8B C8 H8C 109.5 . .
N4 C9 S2 178.8(4) . .
N5 C10 S1 178.5(5) . .

loop_
_geom_bond_atom_site_label_1
_geom_bond_atom_site_label_2
_geom_bond_distance
_geom_bond_site_symmetry_2
Cu1 N2 1.926(3) .
Cu1 N4 1.932(4) .
Cu1 O1 1.982(3) .
Cu1 N1 2.014(4) .
Cu1 S1 2.6444(15) .
Cu2 N3 2.034(3) 8_566
Cu2 N3 2.034(3) 7_566
Cu2 S2 2.4249(13) .
Cu2 S2 2.4249(13) 2_656
Cu2 Cu3 2.8903(13) .
Cu3 N5 1.939(5) 7_556
Cu3 N5 1.939(5) 8_556
Cu3 S2 2.4292(14) 2_656
Cu3 S2 2.4292(14) .
S1 C10 1.629(6) .
S2 C9 1.654(4) .
O1 C7 1.269(5) .
N1 C1 1.330(6) .
N1 C5 1.364(5) .
N2 C6 1.286(5) .
N2 N3 1.379(5) .
N3 C7 1.337(5) .
N3 Cu2 2.034(3) 7_566
N4 C9 1.145(6) .
N5 C10 1.150(6) .
N5 Cu3 1.939(5) 7_556
C1 C2 1.380(6) .
C1 H1 0.9300 .
C2 C3 1.375(6) .
C2 H2 0.9300 .
C3 C4 1.379(7) .
C3 H3 0.9300 .
C4 C5 1.367(6) .
C4 H4 0.9300 .
C5 C6 1.466(6) .
C6 H6 0.9300 .
C7 C8 1.481(6) .
C8 H8A 0.9600 .
C8 H8B 0.9600 .
C8 H8C 0.9600 .
